data_8100188
loop_
_publ_author_name
'Li, Xia '
'Zou, Ying-Quan'

_publ_section_title
;
Crystal structure of bis(2,2'-bipyridine)tetrakis(\m-2-fluorobenzoato-
O,O')bis(2-fluorobenzoato)disamarium(III), Sm~2~(C~7~H~4~FO~2~)~6~
(C~10~H~8~N~2~)~2~
;
_journal_issue 4
_journal_name_full 'Zeitschrift f\"ur Kristallographie - New Crystal Structures'
_journal_page_first 419
_journal_page_last 420
_journal_volume 219
_journal_year 2004
_chemical_formula_moiety Sm2(C7H4FO2)6(C10H8N2)2
_chemical_formula_sum 'C62 H40 F6 N4 O12 Sm2'
_chemical_formula_weight 723.84
_space_group_IT_number 14
_symmetry_cell_setting monoclinic
_symmetry_space_group_name_Hall '-P 2yn'
_symmetry_space_group_name_H-M 'P 1 21/n 1'
_cell_angle_alpha 90.00
_cell_angle_beta 111.091(4)
_cell_angle_gamma 90.00
_cell_formula_units_Z 2
_cell_length_a 12.189(3)
_cell_length_b 17.827(5)
_cell_length_c 13.687(4)
_cell_measurement_temperature 293(2)
_cell_volume 2774.9(14)
_diffrn_ambient_temperature 293(2)
_exptl_crystal_density_diffrn 1.733
_cod_depositor_comments
;
The following automatic conversions were performed:
'_symmetry_cell_setting' value 'Monoclinic' changed to 'monoclinic'
according to '/home/saulius/struct/CIF-dictionaries/cif_core.dic'
dictionary named 'cif_core.dic' version 2.4.1 from
2010-06-29.

'_atom_site_calc_flag' value 'D' changed to 'd' according to
'/home/saulius/struct/CIF-dictionaries/cif_core.dic' dictionary named
'cif_core.dic' version 2.4.1 from 2010-06-29.

Automatic conversion script
Id: cif_fix_enum 1527 2010-12-29 10:47:43Z saulius 

===============================

Fixing incorrect coordinate table colums. For the correct values, the
original paper at
ftp://ftp.oldenbourg.de/pub/download/frei/ncs/219-4/1267-1363.pdf was
consulted.

Saulius Gra\<zulis
2013-03-01

The following automatic conversions were performed:

'_atom_site_refinement_flags' value 'd' changed to 'D' according to
/home/saulius/struct/CIF-dictionaries/cif_core.dic dictionary named
'cif_core.dic' version 2.4.2 from 2011-04-26.

Automatic conversion script
Id: cif_fix_values 1891 2012-01-12 08:04:46Z andrius 
;
_cod_original_sg_symbol_H-M 'P 21/n'
_cod_database_code 8100188

loop_
_symmetry_equiv_pos_as_xyz
'x, y, z'
'-x+1/2, y+1/2, -z+1/2'
'-x, -y, -z'
'x-1/2, -y-1/2, z-1/2'

loop_
_atom_site_label
_atom_site_type_symbol
_atom_site_fract_x
_atom_site_fract_y
_atom_site_fract_z
_atom_site_U_iso_or_equiv
_atom_site_adp_type
_atom_site_occupancy
_atom_site_symmetry_multiplicity
_atom_site_Wyckoff_symbol
_atom_site_calc_flag
_atom_site_refinement_flags
_atom_site_disorder_assembly
_atom_site_disorder_group
Sm1 Sm 0.891998(16) 0.090572(10) -0.013062(14) 0.02523(7) Uani 1 4 e d . . .
F1 F 1.2270(3) 0.26268(15) 0.0338(3) 0.0773(9) Uani 1 4 e d D . .
F2 F 0.6246(4) 0.0888(2) 0.1927(4) 0.0959(18) Uani 0.792(7) 4 e d PD A -1
F2' F 0.7810(12) 0.3206(7) 0.1471(12) 0.083(6) Uani 0.208(7) 4 e d PD C -2
F3 F 0.9838(3) 0.10683(18) 0.3341(2) 0.0919(11) Uani 1 4 e d D . .
O1 O 1.0743(2) 0.15370(15) 0.0177(2) 0.0368(6) Uani 1 4 e d . . .
O2 O 1.1426(2) 0.03882(15) 0.0269(2) 0.0407(7) Uani 1 4 e d . . .
O3 O 0.8691(2) 0.19260(15) 0.1035(2) 0.0392(7) Uani 1 4 e d . . .
O4 O 0.7394(2) 0.10206(16) 0.0603(2) 0.0485(8) Uani 1 4 e d . . .
O5 O 0.9910(2) 0.04776(16) 0.16214(19) 0.0419(7) Uani 1 4 e d . . .
O6 O 1.0716(2) -0.06504(15) 0.17026(19) 0.0367(7) Uani 1 4 e d . . .
N1 N 0.8276(3) 0.21545(18) -0.1162(2) 0.0367(8) Uani 1 4 e d . . .
N2 N 0.6898(3) 0.0929(2) -0.1706(2) 0.0371(8) Uani 1 4 e d . . .
C1 C 0.8952(4) 0.2760(2) -0.0839(3) 0.0476(11) Uani 1 4 e d . . .
H1 H 0.9685 0.2705 -0.0311 0.057 Uiso 1 4 e calc R . .
C2 C 0.8611(4) 0.3460(2) -0.1254(4) 0.0518(12) Uani 1 4 e d . . .
H2 H 0.9107 0.3869 -0.1009 0.062 Uiso 1 4 e calc R . .
C3 C 0.7542(5) 0.3550(3) -0.2026(4) 0.0623(14) Uani 1 4 e d . . .
H3 H 0.7300 0.4019 -0.2324 0.075 Uiso 1 4 e calc R . .
C4 C 0.6836(4) 0.2938(3) -0.2352(4) 0.0594(14) Uani 1 4 e d . . .
H4 H 0.6095 0.2990 -0.2869 0.071 Uiso 1 4 e calc R . .
C5 C 0.7210(4) 0.2238(2) -0.1920(3) 0.0400(10) Uani 1 4 e d . . .
C6 C 0.6486(4) 0.1561(3) -0.2266(3) 0.0401(10) Uani 1 4 e d . . .
C7 C 0.5423(4) 0.1560(3) -0.3097(4) 0.0608(14) Uani 1 4 e d . . .
H7 H 0.5136 0.2004 -0.3457 0.073 Uiso 1 4 e calc R . .
C8 C 0.4788(4) 0.0910(4) -0.3395(4) 0.0677(15) Uani 1 4 e d . . .
H8 H 0.4080 0.0906 -0.3962 0.081 Uiso 1 4 e calc R . .
C9 C 0.5216(4) 0.0271(3) -0.2846(4) 0.0557(13) Uani 1 4 e d . . .
H9 H 0.4810 -0.0180 -0.3034 0.067 Uiso 1 4 e calc R . .
C10 C 0.6249(4) 0.0306(3) -0.2014(3) 0.0485(12) Uani 1 4 e d . . .
H10 H 0.6524 -0.0132 -0.1635 0.058 Uiso 1 4 e calc R . .
C11 C 1.1520(3) 0.1086(2) 0.0152(3) 0.0312(9) Uani 1 4 e d . . .
C12 C 1.2564(3) 0.1370(2) -0.0063(3) 0.0336(9) Uani 1 4 e d . . .
C13 C 1.3248(4) 0.0870(3) -0.0389(3) 0.0521(12) Uani 1 4 e d . . .
H13 H 1.3077 0.0360 -0.0434 0.063 Uiso 1 4 e calc R . .
C14 C 1.4173(5) 0.1133(4) -0.0642(5) 0.0758(17) Uani 1 4 e d . . .
H14 H 1.4631 0.0799 -0.0851 0.091 Uiso 1 4 e calc R . .
C15 C 1.4421(5) 0.1880(4) -0.0590(4) 0.0802(18) Uani 1 4 e d . . .
H15 H 1.5037 0.2050 -0.0780 0.096 Uiso 1 4 e calc R . .
C16 C 1.3784(4) 0.2379(3) -0.0265(4) 0.0695(15) Uani 1 4 e d . . .
H16 H 1.3959 0.2889 -0.0226 0.083 Uiso 1 4 e calc R . .
C17 C 1.2877(4) 0.2113(2) 0.0005(3) 0.0478(11) Uani 1 4 e d D . .
C18 C 0.7775(3) 0.1628(2) 0.1071(3) 0.0317(9) Uani 1 4 e d . . .
C19 C 0.7076(3) 0.2015(2) 0.1625(3) 0.0370(10) Uani 1 4 e d . A .
C20 C 0.7146(4) 0.2777(3) 0.1760(3) 0.0475(11) Uani 1 4 e d D . .
H20 H 0.7675 0.3046 0.1547 0.057 Uiso 0.792(7) 4 e calc PR B -1
C21 C 0.6450(5) 0.3160(3) 0.2206(4) 0.0601(14) Uani 1 4 e d . A .
H21 H 0.6503 0.3679 0.2285 0.072 Uiso 1 4 e calc R . .
C22 C 0.5689(5) 0.2760(4) 0.2527(4) 0.0692(16) Uani 1 4 e d . . .
H22 H 0.5212 0.3008 0.2822 0.083 Uiso 1 4 e calc R A .
C23 C 0.5621(5) 0.2000(4) 0.2418(5) 0.0832(19) Uani 1 4 e d . A .
H23 H 0.5108 0.1732 0.2650 0.100 Uiso 1 4 e calc R . .
C24 C 0.6304(4) 0.1632(3) 0.1971(4) 0.0581(13) Uani 1 4 e d D . .
H24 H 0.6247 0.1113 0.1899 0.070 Uiso 0.208(7) 4 e calc PR A -2
C25 C 1.0469(3) -0.0079(2) 0.2120(3) 0.0318(9) Uani 1 4 e d . . .
C26 C 1.0898(3) -0.0048(2) 0.3290(3) 0.0333(9) Uani 1 4 e d . . .
C27 C 1.1676(4) -0.0586(3) 0.3877(3) 0.0439(11) Uani 1 4 e d . . .
H27 H 1.1884 -0.0981 0.3534 0.053 Uiso 1 4 e calc R . .
C28 C 1.2152(4) -0.0555(3) 0.4954(4) 0.0614(14) Uani 1 4 e d . . .
H28 H 1.2675 -0.0922 0.5332 0.074 Uiso 1 4 e calc R . .
C29 C 1.1840(4) 0.0029(3) 0.5466(4) 0.0606(14) Uani 1 4 e d . . .
H29 H 1.2160 0.0055 0.6193 0.073 Uiso 1 4 e calc R . .
C30 C 1.1073(4) 0.0563(3) 0.4919(3) 0.0589(13) Uani 1 4 e d . . .
H30 H 1.0861 0.0952 0.5269 0.071 Uiso 1 4 e calc R . .
C31 C 1.0609(4) 0.0527(2) 0.3842(3) 0.0430(11) Uani 1 4 e d D . .

loop_
_atom_site_aniso_label
_atom_site_aniso_U_11
_atom_site_aniso_U_22
_atom_site_aniso_U_33
_atom_site_aniso_U_23
_atom_site_aniso_U_13
_atom_site_aniso_U_12
Sm1 0.02670(11) 0.02333(11) 0.02610(10) 0.00065(10) 0.01004(8) 0.00206(9)
F1 0.089(2) 0.0393(17) 0.126(3) -0.0206(17) 0.065(2) -0.0193(15)
F2 0.139(4) 0.057(3) 0.145(4) -0.012(3) 0.116(4) -0.020(2)
F2' 0.093(12) 0.054(10) 0.129(14) -0.013(9) 0.071(11) 0.007(8)
F3 0.113(3) 0.100(3) 0.0614(19) -0.0028(17) 0.0297(19) 0.051(2)
O1 0.0294(15) 0.0334(16) 0.0471(17) -0.0024(13) 0.0133(13) -0.0012(12)
O2 0.0515(18) 0.0281(16) 0.0434(17) 0.0013(13) 0.0181(15) -0.0068(13)
O3 0.0391(17) 0.0376(17) 0.0473(17) -0.0062(13) 0.0231(14) -0.0033(13)
O4 0.0418(17) 0.047(2) 0.067(2) -0.0230(16) 0.0323(16) -0.0094(14)
O5 0.0541(19) 0.0374(18) 0.0304(15) 0.0020(13) 0.0105(14) 0.0106(15)
O6 0.0454(17) 0.0352(17) 0.0322(15) -0.0013(12) 0.0171(13) 0.0056(13)
N1 0.047(2) 0.029(2) 0.0345(19) 0.0042(15) 0.0144(17) 0.0074(16)
N2 0.0332(18) 0.042(2) 0.0355(18) 0.0022(18) 0.0118(15) 0.0071(17)
C1 0.060(3) 0.035(3) 0.051(3) 0.009(2) 0.024(2) 0.007(2)
C2 0.075(4) 0.029(3) 0.064(3) 0.005(2) 0.041(3) 0.005(2)
C3 0.082(4) 0.037(3) 0.079(4) 0.027(3) 0.042(3) 0.027(3)
C4 0.059(3) 0.055(4) 0.063(3) 0.028(3) 0.020(3) 0.028(3)
C5 0.047(3) 0.044(3) 0.031(2) 0.009(2) 0.017(2) 0.018(2)
C6 0.034(2) 0.051(3) 0.038(2) 0.004(2) 0.015(2) 0.014(2)
C7 0.047(3) 0.071(4) 0.052(3) 0.015(3) 0.002(3) 0.018(3)
C8 0.040(3) 0.092(4) 0.053(3) 0.002(3) -0.006(2) 0.006(3)
C9 0.042(3) 0.065(4) 0.053(3) -0.005(3) 0.010(3) -0.003(2)
C10 0.041(3) 0.047(3) 0.051(3) 0.008(2) 0.009(2) 0.009(2)
C11 0.033(2) 0.033(3) 0.0237(19) -0.0025(17) 0.0058(17) -0.0065(18)
C12 0.028(2) 0.036(3) 0.037(2) 0.0019(19) 0.0118(18) -0.0016(18)
C13 0.049(3) 0.054(3) 0.060(3) -0.002(2) 0.028(2) 0.005(2)
C14 0.054(3) 0.097(5) 0.097(4) -0.006(4) 0.051(3) 0.011(3)
C15 0.058(4) 0.109(6) 0.085(4) -0.003(4) 0.040(3) -0.025(4)
C16 0.061(3) 0.069(4) 0.087(4) -0.010(3) 0.037(3) -0.034(3)
C17 0.039(3) 0.047(3) 0.059(3) -0.002(2) 0.020(2) -0.010(2)
C18 0.034(2) 0.030(2) 0.032(2) 0.0025(18) 0.0135(19) 0.0058(18)
C19 0.039(2) 0.042(3) 0.035(2) -0.0008(19) 0.019(2) 0.0066(19)
C20 0.056(3) 0.046(3) 0.043(3) -0.006(2) 0.022(2) 0.008(2)
C21 0.079(4) 0.052(3) 0.051(3) -0.007(2) 0.024(3) 0.020(3)
C22 0.075(4) 0.089(5) 0.055(3) -0.004(3) 0.038(3) 0.032(3)
C23 0.098(5) 0.089(5) 0.099(5) 0.002(4) 0.080(4) 0.008(4)
C24 0.075(4) 0.048(3) 0.071(3) -0.004(3) 0.050(3) 0.001(3)
C25 0.029(2) 0.037(3) 0.030(2) 0.0021(19) 0.0100(18) -0.0036(18)
C26 0.039(2) 0.036(2) 0.024(2) 0.0033(18) 0.0100(18) -0.0026(19)
C27 0.050(3) 0.046(3) 0.031(2) 0.002(2) 0.009(2) 0.000(2)
C28 0.063(3) 0.064(4) 0.043(3) 0.010(3) 0.003(3) 0.007(3)
C29 0.066(4) 0.075(4) 0.033(2) -0.003(3) 0.008(3) -0.010(3)
C30 0.072(4) 0.069(4) 0.035(3) -0.015(2) 0.017(3) 0.003(3)
C31 0.043(3) 0.049(3) 0.037(2) 0.002(2) 0.014(2) 0.009(2)

loop_
_geom_bond_atom_site_label_1
_geom_bond_atom_site_label_2
_geom_bond_distance
_geom_bond_site_symmetry_2
_geom_bond_publ_flag
Sm1 O2 2.340(3) 3_755 ?
Sm1 O1 2.389(3) . ?
Sm1 O5 2.389(3) . ?
Sm1 O6 2.392(2) 3_755 ?
Sm1 O4 2.419(3) . ?
Sm1 O3 2.501(3) . ?
Sm1 N1 2.602(3) . ?
Sm1 N2 2.627(3) . ?
Sm1 C18 2.822(4) . ?
Sm1 C11 3.068(4) . ?
F1 C17 1.355(5) . ?
F2 C24 1.329(5) . ?
F2' C20 1.276(9) . ?
F3 C31 1.349(4) . ?
O1 C11 1.252(4) . ?
O2 C11 1.264(5) . ?
O2 Sm1 2.340(3) 3_755 ?
O3 C18 1.253(4) . ?
O4 C18 1.258(4) . ?
O5 C25 1.257(4) . ?
O6 C25 1.256(4) . ?
O6 Sm1 2.392(2) 3_755 ?
N1 C1 1.333(5) . ?
N1 C5 1.347(5) . ?
N2 C10 1.341(5) . ?
N2 C6 1.353(5) . ?
C1 C2 1.372(6) . ?
C1 H1 0.9300 . ?
C2 C3 1.359(7) . ?
C2 H2 0.9300 . ?
C3 C4 1.362(7) . ?
C3 H3 0.9300 . ?
C4 C5 1.386(6) . ?
C4 H4 0.9300 . ?
C5 C6 1.469(6) . ?
C6 C7 1.383(6) . ?
C7 C8 1.372(7) . ?
C7 H7 0.9300 . ?
C8 C9 1.361(7) . ?
C8 H8 0.9300 . ?
C9 C10 1.362(6) . ?
C9 H9 0.9300 . ?
C10 H10 0.9300 . ?
C11 C12 1.494(5) . ?
C12 C17 1.372(6) . ?
C12 C13 1.399(6) . ?
C13 C14 1.376(7) . ?
C13 H13 0.9300 . ?
C14 C15 1.361(7) . ?
C14 H14 0.9300 . ?
C15 C16 1.358(7) . ?
C15 H15 0.9300 . ?
C16 C17 1.370(6) . ?
C16 H16 0.9300 . ?
C18 C19 1.497(5) . ?
C19 C20 1.370(6) . ?
C19 C24 1.378(6) . ?
C20 C21 1.390(6) . ?
C20 H20 0.9300 . ?
C21 C22 1.361(7) . ?
C21 H21 0.9300 . ?
C22 C23 1.362(7) . ?
C22 H22 0.9300 . ?
C23 C24 1.365(6) . ?
C23 H23 0.9300 . ?
C25 C26 1.496(5) . ?
C24 H24 0.9300 . ?
C26 C27 1.385(5) . ?
C26 C31 1.392(5) . ?
C27 C28 1.378(6) . ?
C27 H27 0.9300 . ?
C28 C29 1.381(7) . ?
C28 H28 0.9300 . ?
C29 C30 1.357(7) . ?
C29 H29 0.9300 . ?
C30 C31 1.377(5) . ?
C30 H30 0.9300 . ?
